data_4089361
loop_
_publ_author_name
'Kajitani, Hidenobu'
'Seino, Hidetake'
'Mizobe, Yasushi'

_publ_section_title
;
 Synthesis of a Sulfido-Capped Trinuclear Cluster
 [{(\h5-C5Me5)Ir}2{Mo(CO)3}(\m3-S)2] and Its Reactions at the Molybdenum
 Site Forming a Series of Ir2MoS2Clusters
;
_journal_issue 14
_journal_name_full Organometallics
_journal_page_first 3499
_journal_paper_doi 10.1021/om070190n
_journal_volume 26
_journal_year 2007
_chemical_formula_moiety 'C26 H46 B Cl7 Ir2 Mo P2 S2 '
_chemical_formula_sum 'C26 H46 B Cl7 Ir2 Mo P2 S2'
_chemical_formula_weight 1224.08
_space_group_IT_number 2
_space_group_name_Hall '-P 1'
_space_group_name_H-M_alt 'P -1'
_symmetry_cell_setting triclinic
_symmetry_Int_Tables_number 2
_symmetry_space_group_name_Hall '-P 1'
_symmetry_space_group_name_H-M 'P -1'
_cell_angle_alpha 91.099(6)
_cell_angle_beta 96.240(6)
_cell_angle_gamma 99.605(6)
_cell_formula_units_Z 2
_cell_length_a 8.7534(13)
_cell_length_b 14.1283(15)
_cell_length_c 16.1347(14)
_cell_measurement_reflns_used 4884
_cell_measurement_temperature 293.1
_cell_measurement_theta_max 27.5
_cell_measurement_theta_min 3.1
_cell_volume 1954.3(4)
_computing_cell_refinement CrystalClear
_computing_data_collection CrystalClear
_computing_data_reduction CrystalStructure
_computing_publication_material 'CrystalStructure 3.8.0'
_computing_structure_refinement CRYSTALS
_computing_structure_solution 'DIRDIF99 (PATTY)'
_diffrn_detector_area_resol_mean 7.31
_diffrn_measured_fraction_theta_full 0.956
_diffrn_measured_fraction_theta_max 0.956
_diffrn_measurement_device_type 'Rigaku Mercury'
_diffrn_measurement_method \w
_diffrn_radiation_type 'Mo K\a'
_diffrn_radiation_wavelength 0.71070
_diffrn_reflns_av_R_equivalents 0.034
_diffrn_reflns_limit_h_max 9
_diffrn_reflns_limit_h_min -11
_diffrn_reflns_limit_k_max 17
_diffrn_reflns_limit_k_min -18
_diffrn_reflns_limit_l_max 20
_diffrn_reflns_limit_l_min -20
_diffrn_reflns_number 15734
_diffrn_reflns_theta_full 27.48
_diffrn_reflns_theta_max 27.48
_exptl_absorpt_coefficient_mu 7.812
_exptl_absorpt_correction_T_max 0.677
_exptl_absorpt_correction_T_min 0.337
_exptl_absorpt_correction_type multi-scan
_exptl_absorpt_process_details 'Jacobson, R. (1998) Private communication'
_exptl_crystal_colour brown
_exptl_crystal_density_diffrn 2.080
_exptl_crystal_density_method 'not measured'
_exptl_crystal_description unknown
_exptl_crystal_F_000 1168.00
_exptl_crystal_size_max 0.50
_exptl_crystal_size_mid 0.10
_exptl_crystal_size_min 0.05
_refine_diff_density_max 2.30
_refine_diff_density_min -1.73
_refine_ls_extinction_method none
_refine_ls_goodness_of_fit_ref 1.005
_refine_ls_hydrogen_treatment refall
_refine_ls_number_parameters 416
_refine_ls_number_reflns 8566
_refine_ls_R_factor_gt 0.0370
_refine_ls_shift/su_max 0.0000
_refine_ls_structure_factor_coef Fsqd
_refine_ls_weighting_details 'w = 1/[0.0010Fo^2^ + 0.4400\s(Fo^2^) + 0.5000]/(4Fo^2^)'
_refine_ls_weighting_scheme calc
_refine_ls_wR_factor_ref 0.1240
_reflns_number_gt 5579
_reflns_number_total 8566
_reflns_threshold_expression F^2^>2.0\s(F^2^)
_cod_data_source_file om070190n-file002.cif
_cod_data_source_block '__cluster9'
_cod_original_formula_sum 'C26 H46 B Cl7 Ir2 Mo P2 S2 '
_cod_database_code 4089361

loop_
_symmetry_equiv_pos_site_id
_symmetry_equiv_pos_as_xyz
1 +X,+Y,+Z
2 -X,-Y,-Z

loop_
_atom_site_label
_atom_site_type_symbol
_atom_site_fract_x
_atom_site_fract_y
_atom_site_fract_z
_atom_site_U_iso_or_equiv
_atom_site_adp_type
_atom_site_occupancy
_atom_site_symmetry_multiplicity
_atom_site_calc_flag
_atom_site_refinement_flags
Ir(1) Ir 0.04081(4) 0.68651(2) 0.67230(2) 0.03157(9) Uani 1.00 1 d .
Ir(2) Ir 0.14871(4) 0.76047(2) 0.83187(2) 0.02970(8) Uani 1.00 1 d .
Mo(1) Mo -0.05408(8) 0.86571(5) 0.71251(4) 0.02947(17) Uani 1.00 1 d P
Cl(1) Cl -0.1367(2) 0.91569(17) 0.84611(14) 0.0429(6) Uani 1.00 1 d .
Cl(2) Cl -0.3257(2) 0.78897(18) 0.65347(17) 0.0504(6) Uani 1.00 1 d .
Cl(3) Cl -0.0158(2) 0.89897(17) 0.56657(14) 0.0445(6) Uani 1.00 1 d .
Cl(4) Cl 0.6511(7) 0.2443(3) 0.8363(3) 0.154(2) Uani 1.00 1 d .
Cl(5) Cl 0.3775(8) 0.3210(4) 0.8724(6) 0.252(4) Uani 1.00 1 d .
Cl(6) Cl 0.6598(4) 0.4564(2) 0.8376(3) 0.1045(14) Uani 1.00 1 d .
Cl(7) Cl 0.4735(9) 0.3270(4) 0.7031(4) 0.226(3) Uani 1.00 1 d .
S(1) S -0.1018(2) 0.71459(16) 0.77629(14) 0.0358(5) Uani 1.00 1 d .
S(2) S 0.2012(2) 0.82873(14) 0.70900(13) 0.0304(4) Uani 1.00 1 d .
P(1) P -0.2270(2) 0.99703(19) 0.66952(16) 0.0441(6) Uani 1.00 1 d .
P(2) P 0.1226(2) 1.02811(16) 0.74263(15) 0.0357(5) Uani 1.00 1 d .
C(1) C 0.0248(11) 0.5317(6) 0.6430(6) 0.045(2) Uani 1.00 1 d .
C(2) C -0.1054(10) 0.5651(6) 0.5969(6) 0.043(2) Uani 1.00 1 d .
C(3) C -0.0465(11) 0.6340(7) 0.5388(6) 0.049(2) Uani 1.00 1 d .
C(4) C 0.1209(11) 0.6476(6) 0.5531(6) 0.046(2) Uani 1.00 1 d .
C(5) C 0.1655(10) 0.5840(5) 0.6166(5) 0.039(2) Uani 1.00 1 d .
C(6) C 0.0115(12) 0.4515(6) 0.7018(7) 0.055(3) Uani 1.00 1 d .
C(7) C -0.2735(11) 0.5312(8) 0.6037(7) 0.064(3) Uani 1.00 1 d .
C(8) C -0.1444(13) 0.6827(8) 0.4753(7) 0.070(3) Uani 1.00 1 d .
C(9) C 0.2300(14) 0.7129(7) 0.5062(6) 0.065(3) Uani 1.00 1 d .
C(10) C 0.3248(10) 0.5681(7) 0.6433(6) 0.054(3) Uani 1.00 1 d .
C(11) C 0.1179(11) 0.7179(6) 0.9606(5) 0.043(2) Uani 1.00 1 d .
C(12) C 0.1993(12) 0.6535(7) 0.9224(6) 0.053(3) Uani 1.00 1 d .
C(13) C 0.3447(12) 0.7064(7) 0.9024(6) 0.049(2) Uani 1.00 1 d .
C(14) C 0.3521(9) 0.8036(6) 0.9300(5) 0.041(2) Uani 1.00 1 d .
C(15) C 0.2131(10) 0.8120(6) 0.9662(5) 0.037(2) Uani 1.00 1 d .
C(16) C -0.0374(14) 0.6952(9) 0.9950(7) 0.079(4) Uani 1.00 1 d .
C(17) C 0.1507(19) 0.5463(7) 0.9125(8) 0.095(5) Uani 1.00 1 d .
C(18) C 0.4744(14) 0.6669(10) 0.8681(7) 0.084(4) Uani 1.00 1 d .
C(19) C 0.4930(12) 0.8809(9) 0.9328(7) 0.069(3) Uani 1.00 1 d .
C(20) C 0.1722(12) 0.8972(7) 1.0108(6) 0.055(3) Uani 1.00 1 d .
C(21) C -0.3853(11) 1.0040(8) 0.7313(7) 0.062(3) Uani 1.00 1 d .
C(22) C -0.3207(13) 0.9944(10) 0.5649(7) 0.075(4) Uani 1.00 1 d .
C(23) C -0.1156(11) 1.1188(7) 0.6806(7) 0.056(3) Uani 1.00 1 d .
C(24) C 0.0100(12) 1.1253(7) 0.7551(7) 0.058(3) Uani 1.00 1 d .
C(25) C 0.2377(11) 1.0705(7) 0.6605(6) 0.052(2) Uani 1.00 1 d .
C(26) C 0.2591(11) 1.0398(7) 0.8342(7) 0.058(3) Uani 1.00 1 d .
B(1) B 0.5425(16) 0.3377(9) 0.8134(9) 0.065(4) Uani 1.00 1 d .
H(1) H 0.1128 0.4409 0.7226 0.066 Uiso 1.00 1 c R
H(2) H -0.0451 0.3948 0.6734 0.066 Uiso 1.00 1 c R
H(3) H -0.0416 0.4677 0.7470 0.066 Uiso 1.00 1 c R
H(4) H -0.2840 0.4833 0.6442 0.077 Uiso 1.00 1 c R
H(5) H -0.3239 0.5049 0.5512 0.077 Uiso 1.00 1 c R
H(6) H -0.3201 0.5837 0.6200 0.077 Uiso 1.00 1 c R
H(7) H -0.2518 0.6603 0.4793 0.083 Uiso 1.00 1 c R
H(8) H -0.1211 0.6681 0.4209 0.083 Uiso 1.00 1 c R
H(9) H -0.1218 0.7502 0.4860 0.083 Uiso 1.00 1 c R
H(10) H 0.1721 0.7478 0.4683 0.078 Uiso 1.00 1 c R
H(11) H 0.2885 0.6760 0.4762 0.078 Uiso 1.00 1 c R
H(12) H 0.2989 0.7565 0.5444 0.078 Uiso 1.00 1 c R
H(13) H 0.3964 0.6094 0.6145 0.065 Uiso 1.00 1 c R
H(14) H 0.3326 0.5032 0.6311 0.065 Uiso 1.00 1 c R
H(15) H 0.3483 0.5815 0.7017 0.065 Uiso 1.00 1 c R
H(16) H -0.0621 0.7523 1.0183 0.095 Uiso 1.00 1 c R
H(17) H -0.0315 0.6494 1.0371 0.095 Uiso 1.00 1 c R
H(18) H -0.1162 0.6698 0.9514 0.095 Uiso 1.00 1 c R
H(19) H 0.0523 0.5281 0.9325 0.113 Uiso 1.00 1 c R
H(20) H 0.2261 0.5157 0.9435 0.113 Uiso 1.00 1 c R
H(21) H 0.1431 0.5272 0.8552 0.113 Uiso 1.00 1 c R
H(22) H 0.4449 0.5995 0.8583 0.101 Uiso 1.00 1 c R
H(23) H 0.5655 0.6798 0.9070 0.101 Uiso 1.00 1 c R
H(24) H 0.4950 0.6964 0.8171 0.101 Uiso 1.00 1 c R
H(25) H 0.5745 0.8560 0.9100 0.083 Uiso 1.00 1 c R
H(26) H 0.5264 0.9024 0.9890 0.083 Uiso 1.00 1 c R
H(27) H 0.4674 0.9332 0.9011 0.083 Uiso 1.00 1 c R
H(28) H 0.2503 0.9517 1.0065 0.066 Uiso 1.00 1 c R
H(29) H 0.1660 0.8838 1.0679 0.066 Uiso 1.00 1 c R
H(30) H 0.0744 0.9099 0.9861 0.066 Uiso 1.00 1 c R
H(31) H -0.4763 0.9622 0.7071 0.075 Uiso 1.00 1 c R
H(32) H -0.4051 1.0680 0.7329 0.075 Uiso 1.00 1 c R
H(33) H -0.3577 0.9853 0.7865 0.075 Uiso 1.00 1 c R
H(34) H -0.2535 1.0321 0.5312 0.091 Uiso 1.00 1 c R
H(35) H -0.4148 1.0196 0.5649 0.091 Uiso 1.00 1 c R
H(36) H -0.3437 0.9300 0.5432 0.091 Uiso 1.00 1 c R
H(37) H -0.0678 1.1339 0.6313 0.067 Uiso 1.00 1 c R
H(38) H -0.1835 1.1630 0.6894 0.067 Uiso 1.00 1 c R
H(39) H -0.0374 1.1183 0.8054 0.069 Uiso 1.00 1 c R
H(40) H 0.0771 1.1857 0.7568 0.069 Uiso 1.00 1 c R
H(41) H 0.3348 1.0484 0.6682 0.062 Uiso 1.00 1 c R
H(42) H 0.2555 1.1387 0.6619 0.062 Uiso 1.00 1 c R
H(43) H 0.1835 1.0467 0.6081 0.062 Uiso 1.00 1 c R
H(44) H 0.2127 1.0614 0.8800 0.069 Uiso 1.00 1 c R
H(45) H 0.3488 1.0851 0.8256 0.069 Uiso 1.00 1 c R
H(46) H 0.2888 0.9793 0.8457 0.069 Uiso 1.00 1 c R

loop_
_atom_site_aniso_label
_atom_site_aniso_U_11
_atom_site_aniso_U_22
_atom_site_aniso_U_33
_atom_site_aniso_U_12
_atom_site_aniso_U_13
_atom_site_aniso_U_23
Ir(1) 0.03000(18) 0.02933(18) 0.03438(19) 0.00260(13) 0.00427(13) -0.00650(13)
Ir(2) 0.03062(18) 0.02796(17) 0.03017(18) 0.00362(13) 0.00435(13) -0.00083(13)
Mo(1) 0.0259(3) 0.0311(3) 0.0309(3) 0.0042(2) 0.0026(2) -0.0026(2)
Cl(1) 0.0447(12) 0.0469(12) 0.0409(12) 0.0134(10) 0.0145(9) -0.0026(9)
Cl(2) 0.0313(11) 0.0496(13) 0.0642(16) -0.0003(9) -0.0092(10) -0.0065(11)
Cl(3) 0.0499(12) 0.0499(13) 0.0343(11) 0.0100(10) 0.0047(9) 0.0031(9)
Cl(4) 0.203(5) 0.114(3) 0.156(5) 0.104(4) -0.047(4) -0.018(3)
Cl(5) 0.172(5) 0.122(4) 0.473(14) -0.036(4) 0.194(8) -0.062(6)
Cl(6) 0.090(2) 0.073(2) 0.143(3) -0.0110(19) 0.025(2) -0.029(2)
Cl(7) 0.316(8) 0.122(4) 0.158(5) -0.099(4) -0.147(5) 0.074(3)
S(1) 0.0323(10) 0.0364(11) 0.0382(11) 0.0026(8) 0.0079(8) -0.0054(9)
S(2) 0.0263(9) 0.0319(10) 0.0322(10) 0.0016(7) 0.0060(7) -0.0003(8)
P(1) 0.0357(12) 0.0523(14) 0.0470(14) 0.0170(11) 0.0023(10) 0.0039(11)
P(2) 0.0367(11) 0.0301(10) 0.0397(12) 0.0054(9) 0.0024(9) 0.0000(9)
C(1) 0.049(5) 0.039(4) 0.045(5) 0.003(4) 0.007(4) -0.019(4)
C(2) 0.041(4) 0.041(5) 0.046(5) 0.003(4) 0.002(4) -0.021(4)
C(3) 0.046(5) 0.044(5) 0.058(6) 0.013(4) 0.001(4) -0.003(4)
C(4) 0.051(5) 0.042(5) 0.047(5) 0.004(4) 0.017(4) -0.008(4)
C(5) 0.045(5) 0.027(4) 0.047(5) 0.007(3) 0.012(4) -0.016(3)
C(6) 0.069(7) 0.025(4) 0.072(7) 0.002(4) 0.022(5) -0.005(4)
C(7) 0.037(5) 0.061(6) 0.090(9) -0.007(4) 0.016(5) -0.026(6)
C(8) 0.070(7) 0.075(8) 0.060(7) 0.021(6) -0.019(6) -0.021(6)
C(9) 0.097(9) 0.051(6) 0.047(6) 0.003(6) 0.029(6) -0.006(5)
C(10) 0.032(4) 0.066(6) 0.066(7) 0.008(4) 0.014(4) -0.019(5)
C(11) 0.064(6) 0.041(4) 0.019(4) -0.008(4) 0.007(3) 0.007(3)
C(12) 0.067(6) 0.037(5) 0.054(6) 0.004(4) -0.001(5) 0.016(4)
C(13) 0.057(6) 0.055(6) 0.039(5) 0.029(5) -0.013(4) -0.004(4)
C(14) 0.031(4) 0.049(5) 0.039(5) 0.003(3) -0.006(3) 0.002(4)
C(15) 0.048(5) 0.038(4) 0.025(4) 0.007(3) 0.008(3) 0.008(3)
C(16) 0.077(8) 0.093(9) 0.061(7) -0.019(7) 0.028(6) 0.023(6)
C(17) 0.157(14) 0.037(6) 0.085(10) 0.010(7) 0.003(9) 0.013(6)
C(18) 0.085(8) 0.125(11) 0.056(7) 0.072(9) -0.012(6) -0.018(7)
C(19) 0.050(6) 0.091(9) 0.060(7) -0.007(6) 0.004(5) 0.012(6)
C(20) 0.068(7) 0.062(6) 0.039(5) 0.022(5) 0.005(4) 0.003(4)
C(21) 0.041(5) 0.070(7) 0.082(8) 0.023(5) 0.012(5) 0.001(6)
C(22) 0.060(7) 0.113(11) 0.060(7) 0.050(7) -0.016(5) 0.003(7)
C(23) 0.044(5) 0.050(5) 0.080(8) 0.022(4) 0.006(5) 0.020(5)
C(24) 0.067(6) 0.035(5) 0.072(7) 0.007(4) 0.016(5) 0.003(5)
C(25) 0.051(5) 0.045(5) 0.057(6) -0.001(4) 0.012(4) 0.014(4)
C(26) 0.054(6) 0.040(5) 0.069(7) -0.010(4) -0.012(5) 0.009(5)
B(1) 0.062(8) 0.046(7) 0.086(10) 0.010(6) -0.002(7) 0.009(6)

loop_
_atom_type_symbol
_atom_type_description
_atom_type_scat_dispersion_real
_atom_type_scat_dispersion_imag
_atom_type_scat_source
C C 0.003 0.002
;
International Tables for Crystallography
(1992, Vol. C, Tables 4.2.6.8 and 6.1.1.4)
;
H H 0.000 0.000
;
International Tables for Crystallography
(1992, Vol. C, Table 6.1.1.4)
;
B B 0.001 0.001
;
International Tables for Crystallography
(1992, Vol. C, Tables 4.2.6.8 and 6.1.1.4)
;
P P 0.102 0.094
;
International Tables for Crystallography
(1992, Vol. C, Tables 4.2.6.8 and 6.1.1.4)
;
S S 0.125 0.123
;
International Tables for Crystallography
(1992, Vol. C, Tables 4.2.6.8 and 6.1.1.4)
;
Cl Cl 0.148 0.159
;
International Tables for Crystallography
(1992, Vol. C, Tables 4.2.6.8 and 6.1.1.4)
;
Mo Mo -1.683 0.686
;
International Tables for Crystallography
(1992, Vol. C, Tables 4.2.6.8 and 6.1.1.4)
;
Ir Ir -1.444 7.990
;
International Tables for Crystallography
(1992, Vol. C, Tables 4.2.6.8 and 6.1.1.4)
;

loop_
_geom_angle_atom_site_label_1
_geom_angle_atom_site_label_2
_geom_angle_atom_site_label_3
_geom_angle
_geom_angle_publ_flag
Ir(2) Ir(1) Mo(1) 65.461(15) yes
Ir(2) Ir(1) S(1) 52.25(5) yes
Ir(2) Ir(1) S(2) 52.65(5) yes
Ir(2) Ir(1) C(1) 120.1(2) yes
Ir(2) Ir(1) C(2) 145.4(2) yes
Ir(2) Ir(1) C(3) 176.9(2) yes
Ir(2) Ir(1) C(4) 142.3(2) yes
Ir(2) Ir(1) C(5) 118.5(2) yes
Mo(1) Ir(1) S(1) 53.60(5) yes
Mo(1) Ir(1) S(2) 53.58(5) yes
Mo(1) Ir(1) C(1) 159.7(2) yes
Mo(1) Ir(1) C(2) 125.5(2) yes
Mo(1) Ir(1) C(3) 112.0(2) yes
Mo(1) Ir(1) C(4) 125.8(2) yes
Mo(1) Ir(1) C(5) 160.0(2) yes
S(1) Ir(1) S(2) 88.68(7) yes
S(1) Ir(1) C(1) 112.3(2) yes
S(1) Ir(1) C(2) 104.6(2) yes
S(1) Ir(1) C(3) 128.0(2) yes
S(1) Ir(1) C(4) 165.4(2) yes
S(1) Ir(1) C(5) 145.6(2) yes
S(2) Ir(1) C(1) 146.4(2) yes
S(2) Ir(1) C(2) 161.9(2) yes
S(2) Ir(1) C(3) 124.6(2) yes
S(2) Ir(1) C(4) 101.9(2) yes
S(2) Ir(1) C(5) 111.4(2) yes
C(1) Ir(1) C(2) 38.1(3) yes
C(1) Ir(1) C(3) 62.9(3) yes
C(1) Ir(1) C(4) 63.5(3) yes
C(1) Ir(1) C(5) 38.2(3) yes
C(2) Ir(1) C(3) 37.3(3) yes
C(2) Ir(1) C(4) 63.1(3) yes
C(2) Ir(1) C(5) 63.8(3) yes
C(3) Ir(1) C(4) 37.4(3) yes
C(3) Ir(1) C(5) 63.3(3) yes
C(4) Ir(1) C(5) 38.3(3) yes
Ir(1) Ir(2) Mo(1) 59.019(15) yes
Ir(1) Ir(2) S(1) 52.37(6) yes
Ir(1) Ir(2) S(2) 52.62(4) yes
Ir(1) Ir(2) C(11) 136.9(2) yes
Ir(1) Ir(2) C(12) 114.8(2) yes
Ir(1) Ir(2) C(13) 119.4(2) yes
Ir(1) Ir(2) C(14) 148.0(2) yes
Ir(1) Ir(2) C(15) 173.9(2) yes
Mo(1) Ir(2) S(1) 50.62(5) yes
Mo(1) Ir(2) S(2) 50.63(5) yes
Mo(1) Ir(2) C(11) 129.3(2) yes
Mo(1) Ir(2) C(12) 156.6(2) yes
Mo(1) Ir(2) C(13) 165.0(2) yes
Mo(1) Ir(2) C(14) 135.8(2) yes
Mo(1) Ir(2) C(15) 120.7(2) yes
S(1) Ir(2) S(2) 88.76(7) yes
S(1) Ir(2) C(11) 97.4(2) yes
S(1) Ir(2) C(12) 106.7(2) yes
S(1) Ir(2) C(13) 142.2(2) yes
S(1) Ir(2) C(14) 158.6(2) yes
S(1) Ir(2) C(15) 122.2(2) yes
S(2) Ir(2) C(11) 170.3(2) yes
S(2) Ir(2) C(12) 146.7(3) yes
S(2) Ir(2) C(13) 115.4(2) yes
S(2) Ir(2) C(14) 110.2(2) yes
S(2) Ir(2) C(15) 132.7(2) yes
C(11) Ir(2) C(12) 37.6(4) yes
C(11) Ir(2) C(13) 63.3(3) yes
C(11) Ir(2) C(14) 62.5(3) yes
C(11) Ir(2) C(15) 37.7(3) yes
C(12) Ir(2) C(13) 38.2(3) yes
C(12) Ir(2) C(14) 62.6(3) yes
C(12) Ir(2) C(15) 62.8(3) yes
C(13) Ir(2) C(14) 37.3(3) yes
C(13) Ir(2) C(15) 62.7(3) yes
C(14) Ir(2) C(15) 37.0(3) yes
Ir(1) Mo(1) Ir(2) 55.520(15) yes
Ir(1) Mo(1) Cl(1) 127.40(6) yes
Ir(1) Mo(1) Cl(2) 86.90(6) yes
Ir(1) Mo(1) Cl(3) 83.34(6) yes
Ir(1) Mo(1) S(1) 49.92(5) yes
Ir(1) Mo(1) S(2) 50.26(4) yes
Ir(1) Mo(1) P(1) 148.19(5) yes
Ir(1) Mo(1) P(2) 126.73(6) yes
Ir(2) Mo(1) Cl(1) 80.85(5) yes
Ir(2) Mo(1) Cl(2) 121.50(6) yes
Ir(2) Mo(1) Cl(3) 125.86(6) yes
Ir(2) Mo(1) S(1) 47.19(5) yes
Ir(2) Mo(1) S(2) 47.64(5) yes
Ir(2) Mo(1) P(1) 155.66(6) yes
Ir(2) Mo(1) P(2) 93.79(5) yes
Cl(1) Mo(1) Cl(2) 93.78(8) yes
Cl(1) Mo(1) Cl(3) 149.18(8) yes
Cl(1) Mo(1) S(1) 79.66(8) yes
Cl(1) Mo(1) S(2) 119.88(7) yes
Cl(1) Mo(1) P(1) 76.32(8) yes
Cl(1) Mo(1) P(2) 78.86(7) yes
Cl(2) Mo(1) Cl(3) 84.72(8) yes
Cl(2) Mo(1) S(1) 74.43(7) yes
Cl(2) Mo(1) S(2) 135.58(8) yes
Cl(2) Mo(1) P(1) 68.90(7) yes
Cl(2) Mo(1) P(2) 142.57(8) yes
Cl(3) Mo(1) S(1) 128.76(8) yes
Cl(3) Mo(1) S(2) 79.76(7) yes
Cl(3) Mo(1) P(1) 74.44(8) yes
Cl(3) Mo(1) P(2) 83.77(7) yes
S(1) Mo(1) S(2) 83.54(7) yes
S(1) Mo(1) P(1) 134.14(8) yes
S(1) Mo(1) P(2) 137.96(7) yes
S(2) Mo(1) P(1) 142.31(7) yes
S(2) Mo(1) P(2) 76.61(7) yes
P(1) Mo(1) P(2) 73.71(7) yes
Ir(1) S(1) Ir(2) 75.38(6) yes
Ir(1) S(1) Mo(1) 76.48(7) yes
Ir(2) S(1) Mo(1) 82.19(6) yes
Ir(1) S(2) Ir(2) 74.73(5) yes
Ir(1) S(2) Mo(1) 76.15(5) yes
Ir(2) S(2) Mo(1) 81.74(6) yes
Mo(1) P(1) C(21) 115.7(4) yes
Mo(1) P(1) C(22) 119.2(4) yes
Mo(1) P(1) C(23) 112.5(3) yes
C(21) P(1) C(22) 102.6(5) yes
C(21) P(1) C(23) 102.9(5) yes
C(22) P(1) C(23) 101.9(5) yes
Mo(1) P(2) C(24) 111.8(3) yes
Mo(1) P(2) C(25) 115.4(3) yes
Mo(1) P(2) C(26) 117.1(3) yes
C(24) P(2) C(25) 102.2(5) yes
C(24) P(2) C(26) 104.2(4) yes
C(25) P(2) C(26) 104.5(4) yes
Ir(1) C(1) C(2) 71.3(5) yes
Ir(1) C(1) C(5) 70.2(4) yes
Ir(1) C(1) C(6) 127.8(6) yes
C(2) C(1) C(5) 107.8(8) yes
C(2) C(1) C(6) 124.9(8) yes
C(5) C(1) C(6) 127.1(8) yes
Ir(1) C(2) C(1) 70.6(4) yes
Ir(1) C(2) C(3) 73.5(5) yes
Ir(1) C(2) C(7) 124.4(7) yes
C(1) C(2) C(3) 108.6(8) yes
C(1) C(2) C(7) 126.7(8) yes
C(3) C(2) C(7) 124.6(9) yes
Ir(1) C(3) C(2) 69.2(5) yes
Ir(1) C(3) C(4) 68.8(5) yes
Ir(1) C(3) C(8) 126.8(7) yes
C(2) C(3) C(4) 107.1(8) yes
C(2) C(3) C(8) 125.7(8) yes
C(4) C(3) C(8) 127.2(9) yes
Ir(1) C(4) C(3) 73.7(6) yes
Ir(1) C(4) C(5) 70.1(5) yes
Ir(1) C(4) C(9) 124.8(6) yes
C(3) C(4) C(5) 108.8(8) yes
C(3) C(4) C(9) 125.4(9) yes
C(5) C(4) C(9) 125.7(9) yes
Ir(1) C(5) C(1) 71.6(5) yes
Ir(1) C(5) C(4) 71.6(5) yes
Ir(1) C(5) C(10) 126.9(6) yes
C(1) C(5) C(4) 107.6(7) yes
C(1) C(5) C(10) 126.0(8) yes
C(4) C(5) C(10) 126.2(8) yes
Ir(2) C(11) C(12) 70.5(5) yes
Ir(2) C(11) C(15) 73.0(4) yes
Ir(2) C(11) C(16) 124.9(6) yes
C(12) C(11) C(15) 108.2(8) yes
C(12) C(11) C(16) 128.0(9) yes
C(15) C(11) C(16) 123.8(9) yes
Ir(2) C(12) C(11) 71.9(5) yes
Ir(2) C(12) C(13) 71.7(5) yes
Ir(2) C(12) C(17) 127.1(8) yes
C(11) C(12) C(13) 108.5(8) yes
C(11) C(12) C(17) 126.0(10) yes
C(13) C(12) C(17) 125.2(11) yes
Ir(2) C(13) C(12) 70.2(5) yes
Ir(2) C(13) C(14) 72.8(5) yes
Ir(2) C(13) C(18) 127.5(7) yes
C(12) C(13) C(14) 107.3(9) yes
C(12) C(13) C(18) 127.3(9) yes
C(14) C(13) C(18) 125.0(9) yes
Ir(2) C(14) C(13) 69.9(5) yes
Ir(2) C(14) C(15) 71.9(4) yes
Ir(2) C(14) C(19) 131.4(7) yes
C(13) C(14) C(15) 108.9(7) yes
C(13) C(14) C(19) 125.3(9) yes
C(15) C(14) C(19) 125.1(8) yes
Ir(2) C(15) C(11) 69.3(4) yes
Ir(2) C(15) C(14) 71.1(4) yes
Ir(2) C(15) C(20) 129.2(6) yes
C(11) C(15) C(14) 107.1(8) yes
C(11) C(15) C(20) 123.5(8) yes
C(14) C(15) C(20) 129.1(7) yes
P(1) C(23) C(24) 109.4(7) yes
P(2) C(24) C(23) 108.3(7) yes
Cl(4) B(1) Cl(5) 108.3(8) yes
Cl(4) B(1) Cl(6) 112.1(7) yes
Cl(4) B(1) Cl(7) 107.7(8) yes
Cl(5) B(1) Cl(6) 110.3(8) yes
Cl(5) B(1) Cl(7) 109.1(8) yes
Cl(6) B(1) Cl(7) 109.2(7) yes
C(1) C(6) H(1) 109.5 no
C(1) C(6) H(2) 109.5 no
C(1) C(6) H(3) 109.5 no
H(1) C(6) H(2) 109.5 no
H(1) C(6) H(3) 109.5 no
H(2) C(6) H(3) 109.5 no
C(2) C(7) H(4) 109.5 no
C(2) C(7) H(5) 109.5 no
C(2) C(7) H(6) 109.5 no
H(4) C(7) H(5) 109.5 no
H(4) C(7) H(6) 109.5 no
H(5) C(7) H(6) 109.5 no
C(3) C(8) H(7) 109.5 no
C(3) C(8) H(8) 109.5 no
C(3) C(8) H(9) 109.5 no
H(7) C(8) H(8) 109.5 no
H(7) C(8) H(9) 109.5 no
H(8) C(8) H(9) 109.5 no
C(4) C(9) H(10) 109.5 no
C(4) C(9) H(11) 109.5 no
C(4) C(9) H(12) 109.5 no
H(10) C(9) H(11) 109.5 no
H(10) C(9) H(12) 109.5 no
H(11) C(9) H(12) 109.5 no
C(5) C(10) H(13) 109.5 no
C(5) C(10) H(14) 109.5 no
C(5) C(10) H(15) 109.5 no
H(13) C(10) H(14) 109.5 no
H(13) C(10) H(15) 109.5 no
H(14) C(10) H(15) 109.5 no
C(11) C(16) H(16) 109.5 no
C(11) C(16) H(17) 109.5 no
C(11) C(16) H(18) 109.5 no
H(16) C(16) H(17) 109.5 no
H(16) C(16) H(18) 109.5 no
H(17) C(16) H(18) 109.5 no
C(12) C(17) H(19) 109.5 no
C(12) C(17) H(20) 109.5 no
C(12) C(17) H(21) 109.5 no
H(19) C(17) H(20) 109.5 no
H(19) C(17) H(21) 109.5 no
H(20) C(17) H(21) 109.5 no
C(13) C(18) H(22) 109.5 no
C(13) C(18) H(23) 109.5 no
C(13) C(18) H(24) 109.5 no
H(22) C(18) H(23) 109.5 no
H(22) C(18) H(24) 109.5 no
H(23) C(18) H(24) 109.5 no
C(14) C(19) H(25) 109.5 no
C(14) C(19) H(26) 109.5 no
C(14) C(19) H(27) 109.5 no
H(25) C(19) H(26) 109.5 no
H(25) C(19) H(27) 109.5 no
H(26) C(19) H(27) 109.5 no
C(15) C(20) H(28) 109.5 no
C(15) C(20) H(29) 109.5 no
C(15) C(20) H(30) 109.5 no
H(28) C(20) H(29) 109.5 no
H(28) C(20) H(30) 109.5 no
H(29) C(20) H(30) 109.5 no
P(1) C(21) H(31) 109.5 no
P(1) C(21) H(32) 109.5 no
P(1) C(21) H(33) 109.5 no
H(31) C(21) H(32) 109.5 no
H(31) C(21) H(33) 109.5 no
H(32) C(21) H(33) 109.5 no
P(1) C(22) H(34) 109.5 no
P(1) C(22) H(35) 109.5 no
P(1) C(22) H(36) 109.5 no
H(34) C(22) H(35) 109.5 no
H(34) C(22) H(36) 109.5 no
H(35) C(22) H(36) 109.5 no
P(1) C(23) H(37) 109.5 no
P(1) C(23) H(38) 109.5 no
C(24) C(23) H(37) 109.5 no
C(24) C(23) H(38) 109.5 no
H(37) C(23) H(38) 109.5 no
P(2) C(24) H(39) 109.8 no
P(2) C(24) H(40) 109.8 no
C(23) C(24) H(39) 109.8 no
C(23) C(24) H(40) 109.8 no
H(39) C(24) H(40) 109.5 no
P(2) C(25) H(41) 109.5 no
P(2) C(25) H(42) 109.5 no
P(2) C(25) H(43) 109.5 no
H(41) C(25) H(42) 109.5 no
H(41) C(25) H(43) 109.5 no
H(42) C(25) H(43) 109.5 no
P(2) C(26) H(44) 109.5 no
P(2) C(26) H(45) 109.5 no
P(2) C(26) H(46) 109.5 no
H(44) C(26) H(45) 109.5 no
H(44) C(26) H(46) 109.5 no
H(45) C(26) H(46) 109.5 no

loop_
_geom_bond_atom_site_label_1
_geom_bond_atom_site_label_2
_geom_bond_distance
_geom_bond_publ_flag
Ir(1) Ir(2) 2.7661(4) yes
Ir(1) Mo(1) 2.8769(8) yes
Ir(1) S(1) 2.264(2) yes
Ir(1) S(2) 2.2785(18) yes
Ir(1) C(1) 2.207(9) yes
Ir(1) C(2) 2.216(8) yes
Ir(1) C(3) 2.273(10) yes
Ir(1) C(4) 2.208(10) yes
Ir(1) C(5) 2.188(9) yes
Ir(2) Mo(1) 3.0525(7) yes
Ir(2) S(1) 2.260(2) yes
Ir(2) S(2) 2.279(2) yes
Ir(2) C(11) 2.205(8) yes
Ir(2) C(12) 2.187(10) yes
Ir(2) C(13) 2.207(10) yes
Ir(2) C(14) 2.244(8) yes
Ir(2) C(15) 2.254(8) yes
Mo(1) Cl(1) 2.474(2) yes
Mo(1) Cl(2) 2.519(2) yes
Mo(1) Cl(3) 2.457(2) yes
Mo(1) S(1) 2.382(2) yes
Mo(1) S(2) 2.384(2) yes
Mo(1) P(1) 2.641(2) yes
Mo(1) P(2) 2.550(2) yes
Cl(4) B(1) 1.773(15) yes
Cl(5) B(1) 1.801(17) yes
Cl(6) B(1) 1.825(12) yes
Cl(7) B(1) 1.811(16) yes
P(1) C(21) 1.807(11) yes
P(1) C(22) 1.792(11) yes
P(1) C(23) 1.826(9) yes
P(2) C(24) 1.838(11) yes
P(2) C(25) 1.803(10) yes
P(2) C(26) 1.783(10) yes
C(1) C(2) 1.443(13) yes
C(1) C(5) 1.437(12) yes
C(1) C(6) 1.490(13) yes
C(2) C(3) 1.438(14) yes
C(2) C(7) 1.486(13) yes
C(3) C(4) 1.438(13) yes
C(3) C(8) 1.513(15) yes
C(4) C(5) 1.441(13) yes
C(4) C(9) 1.491(15) yes
C(5) C(10) 1.469(12) yes
C(11) C(12) 1.416(15) yes
C(11) C(15) 1.442(11) yes
C(11) C(16) 1.512(16) yes
C(12) C(13) 1.436(14) yes
C(12) C(17) 1.504(14) yes
C(13) C(14) 1.424(14) yes
C(13) C(18) 1.497(18) yes
C(14) C(15) 1.428(13) yes
C(14) C(19) 1.501(13) yes
C(15) C(20) 1.504(14) yes
C(23) C(24) 1.529(15) yes
C(6) H(1) 0.950 no
C(6) H(2) 0.950 no
C(6) H(3) 0.950 no
C(7) H(4) 0.950 no
C(7) H(5) 0.950 no
C(7) H(6) 0.950 no
C(8) H(7) 0.950 no
C(8) H(8) 0.950 no
C(8) H(9) 0.950 no
C(9) H(10) 0.950 no
C(9) H(11) 0.950 no
C(9) H(12) 0.950 no
C(10) H(13) 0.950 no
C(10) H(14) 0.950 no
C(10) H(15) 0.950 no
C(16) H(16) 0.950 no
C(16) H(17) 0.950 no
C(16) H(18) 0.950 no
C(17) H(19) 0.950 no
C(17) H(20) 0.950 no
C(17) H(21) 0.950 no
C(18) H(22) 0.950 no
C(18) H(23) 0.950 no
C(18) H(24) 0.950 no
C(19) H(25) 0.950 no
C(19) H(26) 0.950 no
C(19) H(27) 0.950 no
C(20) H(28) 0.950 no
C(20) H(29) 0.950 no
C(20) H(30) 0.950 no
C(21) H(31) 0.950 no
C(21) H(32) 0.950 no
C(21) H(33) 0.950 no
C(22) H(34) 0.950 no
C(22) H(35) 0.950 no
C(22) H(36) 0.950 no
C(23) H(37) 0.950 no
C(23) H(38) 0.950 no
C(24) H(39) 0.950 no
C(24) H(40) 0.950 no
C(25) H(41) 0.950 no
C(25) H(42) 0.950 no
C(25) H(43) 0.950 no
C(26) H(44) 0.950 no
C(26) H(45) 0.950 no
C(26) H(46) 0.950 no
